data_7015896
loop_
_publ_author_name
'Bowmaker, Graham A.'
'Di Nicola, Corrado'
'Pettinari, Claudio'
'Skelton, Brian W.'
'Somers, Neil'
'White, Allan H.'

_publ_section_title
;
 Mechanochemical synthesis in copper(II) halide/pyridine systems:
 single crystal X-ray diffraction and IR spectroscopic studies.
;
_journal_issue 18
_journal_name_full 'Dalton transactions (Cambridge, England : 2003)'
_journal_page_first 5102
_journal_page_last 5115
_journal_paper_doi 10.1039/c1dt10224a
_journal_volume 40
_journal_year 2011
_chemical_formula_moiety 'C21 H20 Cu I N5 S, 2(C5 H5 N)'
_chemical_formula_sum 'C31 H30 Cu I N7 S'
_chemical_formula_weight 723.12
_chemical_name_systematic
;
?
;
_space_group_IT_number 68
_symmetry_cell_setting orthorhombic
_symmetry_space_group_name_Hall '-C 2a 2ac'
_symmetry_space_group_name_H-M 'C c c a :2'
_atom_sites_solution_hydrogens geom
_atom_sites_solution_primary direct
_atom_sites_solution_secondary difmap
_audit_creation_date 2010-06-24T09:09:54-00:00
_audit_creation_method 'WinGX routine CIF_UPDATE'
_cell_angle_alpha 90
_cell_angle_beta 90
_cell_angle_gamma 90
_cell_formula_units_Z 4
_cell_length_a 12.6527(6)
_cell_length_b 15.3938(5)
_cell_length_c 16.3832(7)
_cell_measurement_reflns_used 10124
_cell_measurement_temperature 100(2)
_cell_measurement_theta_max 39.3937
_cell_measurement_theta_min 3.2147
_cell_volume 3191.0(2)
_computing_cell_refinement
;
CrysAlis RED, Oxford Diffraction Ltd.,
Version 1.171.32.29 (release 10-06-2008 CrysAlis171 .NET)
(compiled Jun 10 2008,16:49:55)
;
_computing_data_collection
;
CrysAlis CCD, Oxford Diffraction Ltd.,
Version 1.171.32.29 (release 10-06-2008 CrysAlis171 .NET)
(compiled Jun 10 2008,16:49:55)
;
_computing_data_reduction
;
CrysAlis RED, Oxford Diffraction Ltd.,
Version 1.171.32.29 (release 10-06-2008 CrysAlis171 .NET)
(compiled Jun 10 2008,16:49:55)
;
_computing_molecular_graphics 'OrtepII (Johnson, C. K. (1976)'
_computing_publication_material 'WinGX Farrugia, L. J. (1999)'
_computing_structure_refinement 'SHELXL-97 (Sheldrick, 2008)'
_diffrn_ambient_temperature 100(2)
_diffrn_detector_area_resol_mean 16.0009
_diffrn_measured_fraction_theta_full 0.998
_diffrn_measured_fraction_theta_max 0.998
_diffrn_measurement_device_type 'Oxford Diffraction Xcalibur, Sapphire3'
_diffrn_measurement_method '\w scans'
_diffrn_orient_matrix_UB_11 -0.0022731705
_diffrn_orient_matrix_UB_12 0.0379466822
_diffrn_orient_matrix_UB_13 -0.0245445721
_diffrn_orient_matrix_UB_21 0.0277088485
_diffrn_orient_matrix_UB_22 -0.0218233807
_diffrn_orient_matrix_UB_23 -0.0314616054
_diffrn_orient_matrix_UB_31 -0.0486417754
_diffrn_orient_matrix_UB_32 -0.0142612804
_diffrn_orient_matrix_UB_33 -0.0167600169
_diffrn_radiation_monochromator graphite
_diffrn_radiation_type MoK\a
_diffrn_radiation_wavelength 0.71073
_diffrn_reflns_av_R_equivalents 0.0267
_diffrn_reflns_av_unetI/netI 0.0109
_diffrn_reflns_limit_h_max 17
_diffrn_reflns_limit_h_min -17
_diffrn_reflns_limit_k_max 20
_diffrn_reflns_limit_k_min -20
_diffrn_reflns_limit_l_max 22
_diffrn_reflns_limit_l_min -22
_diffrn_reflns_number 20996
_diffrn_reflns_theta_full 29
_diffrn_reflns_theta_max 29
_diffrn_reflns_theta_min 3.22
_exptl_absorpt_coefficient_mu 1.749
_exptl_absorpt_correction_T_max 0.623
_exptl_absorpt_correction_T_min 0.436
_exptl_absorpt_correction_type analytical
_exptl_absorpt_process_details
;
CrysAlisPro, Oxford Diffraction Ltd.,
Version 1.171.33.52 (release 06-11-2009 CrysAlis171 .NET)
(compiled Nov 6 2009,16:24:50)
Analytical numeric absorption correction using a multifaceted crystal
model based on expressions derived by R.C. Clark & J.S.
(Clark, R. C. & Reid, J. S. (1995). Acta Cryst. A51, 887-897)

;
_exptl_crystal_colour blue
_exptl_crystal_density_diffrn 1.505
_exptl_crystal_density_method 'not measured'
_exptl_crystal_description prism
_exptl_crystal_F_000 1452
_exptl_crystal_size_max 0.44
_exptl_crystal_size_mid 0.4
_exptl_crystal_size_min 0.22
_refine_diff_density_max 0.651
_refine_diff_density_min -0.882
_refine_diff_density_rms 0.08
_refine_ls_extinction_method none
_refine_ls_goodness_of_fit_ref 1.276
_refine_ls_hydrogen_treatment constr
_refine_ls_matrix_type full
_refine_ls_number_parameters 110
_refine_ls_number_reflns 2135
_refine_ls_number_restraints 20
_refine_ls_restrained_S_all 1.293
_refine_ls_R_factor_all 0.0966
_refine_ls_R_factor_gt 0.082
_refine_ls_shift/su_max 0.002
_refine_ls_shift/su_mean 0
_refine_ls_structure_factor_coef Fsqd
_refine_ls_weighting_details 'calc w=1/[\s^2^(Fo^2^)+(0.0306P)^2^+21.8770P] where P=(Fo^2^+2Fc^2^)/3'
_refine_ls_weighting_scheme calc
_refine_ls_wR_factor_gt 0.1681
_refine_ls_wR_factor_ref 0.1723
_reflns_number_gt 1658
_reflns_number_total 2135
_reflns_threshold_expression I>2\s(I)
_cod_data_source_file c1dt10224a.txt
_cod_data_source_block gb1039b
_cod_original_sg_symbol_Hall '-C 2b 2bc'
_cod_original_sg_symbol_H-M 'C c c a'
_cod_database_code 7015896

loop_
_symmetry_equiv_pos_as_xyz
'x, y, z'
'-x+1/2, -y, z'
'x+1/2, -y, -z+1/2'
'-x, y, -z+1/2'
'x+1/2, y+1/2, z'
'-x+1, -y+1/2, z'
'x+1, -y+1/2, -z+1/2'
'-x+1/2, y+1/2, -z+1/2'
'-x, -y, -z'
'x-1/2, y, -z'
'-x-1/2, y, z-1/2'
'x, -y, z-1/2'
'-x+1/2, -y+1/2, -z'
'x, y+1/2, -z'
'-x, y+1/2, z-1/2'
'x+1/2, -y+1/2, z-1/2'

loop_
_atom_site_label
_atom_site_type_symbol
_atom_site_fract_x
_atom_site_fract_y
_atom_site_fract_z
_atom_site_U_iso_or_equiv
_atom_site_adp_type
_atom_site_occupancy
_atom_site_symmetry_multiplicity
_atom_site_calc_flag
_atom_site_refinement_flags
_atom_site_disorder_assembly
_atom_site_disorder_group
Cu1 Cu -0.0199(8) 0.25 0.25 0.082(2) Uani 0.5 2 d SPU . .
I1 I -0.27763(9) 0.25 0.25 0.0460(3) Uani 0.5 2 d SP . .
S1 S 0.3679(5) 0.25 0.25 0.126(3) Uani 0.5 2 d SPDU . .
C1 C 0.2427(13) 0.25 0.25 0.106(5) Uani 0.5 2 d SPDU . .
N1 N 0.1516(13) 0.25 0.25 0.110(5) Uani 0.5 2 d SPDU . .
N11 N 0 0.25 0.1204(6) 0.097(3) Uani 1 2 d S . .
C12 C -0.0768(8) 0.2080(4) 0.0783(6) 0.092(3) Uani 1 1 d . . .
H12 H -0.1313 0.1789 0.1074 0.111 Uiso 1 1 calc R . .
C13 C -0.0777(8) 0.2065(4) -0.0046(6) 0.094(2) Uani 1 1 d . . .
H13 H -0.1315 0.1757 -0.0329 0.113 Uiso 1 1 calc R . .
C14 C 0 0.25 -0.0476(7) 0.099(4) Uani 1 2 d S . .
H14 H 0 0.25 -0.1056 0.118 Uiso 1 2 calc SR . .
N21 N 0 0.1182(5) 0.25 0.084(3) Uani 1 2 d S . .
C22 C 0.0736(7) 0.0740(4) 0.2077(4) 0.077(2) Uani 1 1 d . . .
H22 H 0.1256 0.1054 0.178 0.093 Uiso 1 1 calc R . .
C23 C 0.0760(7) -0.0163(4) 0.2063(4) 0.0744(19) Uani 1 1 d . . .
H23 H 0.1284 -0.0466 0.176 0.089 Uiso 1 1 calc R . .
C24 C 0 -0.0606(6) 0.25 0.078(3) Uani 1 2 d S . .
H24 H 0 -0.1223 0.25 0.094 Uiso 1 2 calc SR . .
N31 N 0.25 0 0.5475(5) 0.094(3) Uani 1 2 d S . .
C32 C 0.3142(7) 0.0496(5) 0.5039(5) 0.089(2) Uani 1 1 d . . .
H32 H 0.3616 0.0862 0.5329 0.106 Uiso 1 1 calc R . .
C33 C 0.3177(6) 0.0526(5) 0.4199(4) 0.0756(19) Uani 1 1 d . . .
H33 H 0.3655 0.0899 0.3922 0.091 Uiso 1 1 calc R . .
C34 C 0.25 0 0.3779(6) 0.080(3) Uani 1 2 d S . .
H34 H 0.25 0 0.32 0.096 Uiso 1 2 calc SR . .

loop_
_atom_site_aniso_label
_atom_site_aniso_U_11
_atom_site_aniso_U_22
_atom_site_aniso_U_33
_atom_site_aniso_U_23
_atom_site_aniso_U_13
_atom_site_aniso_U_12
Cu1 0.141(7) 0.0466(9) 0.0573(10) 0.012(2) 0 0
I1 0.0594(6) 0.0277(4) 0.0510(5) -0.0028(4) 0 0
S1 0.076(4) 0.091(4) 0.210(9) 0.053(5) 0 0
C1 0.060(8) 0.076(8) 0.182(11) 0.051(9) 0 0
N1 0.067(8) 0.088(9) 0.174(13) 0.035(10) 0 0
N11 0.170(10) 0.037(3) 0.086(6) 0 0 -0.012(6)
C12 0.139(8) 0.039(3) 0.099(6) -0.010(4) 0.011(6) -0.007(4)
C13 0.133(7) 0.048(4) 0.102(6) -0.008(4) -0.002(6) 0.004(4)
C14 0.165(13) 0.054(5) 0.077(7) 0 0 0.040(8)
N21 0.152(8) 0.050(4) 0.049(4) 0 -0.001(6) 0
C22 0.127(7) 0.055(4) 0.049(3) -0.008(3) 0.007(4) -0.007(4)
C23 0.110(6) 0.058(4) 0.055(3) -0.008(3) -0.011(4) 0.005(4)
C24 0.124(9) 0.049(4) 0.061(5) 0 0.014(7) 0
N31 0.104(7) 0.121(8) 0.057(5) 0 0 -0.043(6)
C32 0.108(6) 0.093(5) 0.065(4) -0.017(4) 0.003(4) -0.036(5)
C33 0.082(5) 0.082(5) 0.062(4) 0.007(3) 0.009(4) -0.022(4)
C34 0.088(7) 0.100(8) 0.051(5) 0 0 -0.014(6)

loop_
_atom_type_symbol
_atom_type_description
_atom_type_scat_dispersion_real
_atom_type_scat_dispersion_imag
_atom_type_scat_source
C C 0.0033 0.0016 'International Tables Vol C Tables 4.2.6.8 and 6.1.1.4'
H H 0 0 'International Tables Vol C Tables 4.2.6.8 and 6.1.1.4'
N N 0.0061 0.0033 'International Tables Vol C Tables 4.2.6.8 and 6.1.1.4'
Cu Cu 0.3201 1.2651 'International Tables Vol C Tables 4.2.6.8 and 6.1.1.4'
I I -0.4742 1.8119 'International Tables Vol C Tables 4.2.6.8 and 6.1.1.4'
S S 0.1246 0.1234 'International Tables Vol C Tables 4.2.6.8 and 6.1.1.4'

loop_
_exptl_crystal_face_index_h
_exptl_crystal_face_index_k
_exptl_crystal_face_index_l
_exptl_crystal_face_perp_dist
-10 -6 18 0.1911
-1 0 -1 0.1762
4 6 22 0.1482
-1 2 -1 0.1502
1 1 1 0.1726
-1 1 1 0.1023
1 -1 -1 0.1196
-3 -16 15 0.157
4 -15 -16 0.1129
-15 -7 -10 0.1986
15 -9 -9 0.1543
1 1 -1 0.2315

loop_
_geom_angle_atom_site_label_1
_geom_angle_atom_site_label_2
_geom_angle_atom_site_label_3
_geom_angle
_geom_angle_site_symmetry_1
_geom_angle_site_symmetry_3
_geom_angle_publ_flag
N21 Cu1 N11 89.17(7) . . ?
N21 Cu1 N11 89.17(7) . 7_455 ?
N11 Cu1 N11 166.5(6) . 7_455 ?
N1 Cu1 N1 180 6_455 . ?
N21 Cu1 N1 82.9(3) 6_455 . ?
N21 Cu1 N1 82.9(3) . . ?
N11 Cu1 N1 83.2(3) . . ?
N11 Cu1 N1 83.2(3) 7_455 . ?
N1 C1 S1 180.0000(10) . . ?
C12 N11 C12 118.8(10) 6_455 . ?
C12 N11 Cu1 114.9(6) . . ?
N11 C12 C13 121.6(9) . . ?
N11 C12 H12 119.2 . . ?
C13 C12 H12 119.2 . . ?
C12 C13 C14 119.7(10) . . ?
C12 C13 H13 120.1 . . ?
C14 C13 H13 120.1 . . ?
C13 C14 C13 118.7(12) 6_455 . ?
C13 C14 H14 120.7 6_455 . ?
C13 C14 H14 120.7 . . ?
C22 N21 C22 119.2(8) . 4 ?
C22 N21 Cu1 126.0(5) . . ?
C22 N21 Cu1 114.6(5) 4 . ?
N21 C22 C23 122.0(8) . . ?
N21 C22 H22 119 . . ?
C23 C22 H22 119 . . ?
C24 C23 C22 118.1(8) . . ?
C24 C23 H23 121 . . ?
C22 C23 H23 121 . . ?
C23 C24 C23 120.7(9) 4 . ?
C23 C24 H24 119.7 4 . ?
C23 C24 H24 119.7 . . ?
C32 N31 C32 114.7(9) . 2 ?
N31 C32 C33 125.3(8) . . ?
N31 C32 H32 117.4 . . ?
C33 C32 H32 117.4 . . ?
C34 C33 C32 117.6(7) . . ?
C34 C33 H33 121.2 . . ?
C32 C33 H33 121.2 . . ?
C33 C34 C33 119.5(9) . 2 ?
C33 C34 H34 120.3 . . ?
C33 C34 H34 120.3 2 . ?

loop_
_geom_bond_atom_site_label_1
_geom_bond_atom_site_label_2
_geom_bond_distance
_geom_bond_site_symmetry_2
_geom_bond_publ_flag
Cu1 I1 3.26(1) . ?
Cu1 N21 2.044(8) 6_455 ?
Cu1 N21 2.044(8) . ?
Cu1 N11 2.138(9) . ?
Cu1 N11 2.138(9) 7_455 ?
Cu1 N1 2.170(19) . ?
S1 C1 1.585(15) . ?
C1 N1 1.153(16) . ?
N11 C12 1.356(10) 6_455 ?
N11 C12 1.356(10) . ?
C12 C13 1.358(11) . ?
C12 H12 0.95 . ?
C13 C14 1.382(10) . ?
C13 H13 0.95 . ?
C14 C13 1.382(10) 6_455 ?
C14 H14 0.95 . ?
N21 C22 1.346(8) . ?
N21 C22 1.346(8) 4 ?
C22 C23 1.390(9) . ?
C22 H22 0.95 . ?
C23 C24 1.380(9) . ?
C23 H23 0.95 . ?
C24 C23 1.380(9) 4 ?
C24 H24 0.95 . ?
N31 C32 1.324(9) . ?
N31 C32 1.324(9) 2 ?
C32 C33 1.377(10) . ?
C32 H32 0.95 . ?
C33 C34 1.364(8) . ?
C33 H33 0.95 . ?
C34 C33 1.364(8) 2 ?
C34 H34 0.95 . ?
